data_7240981
loop_
_publ_author_name
'Cruz-Cabeza, A. J.'
'Taylor, E.'
'Sugden, I. J.'
'Bowskill, D. H.'
'Wright, S. E.'
'Abdullahi, H.'
'Tulegenov, D.'
'Sadiq, G.'
'Davey, R. J.'

_publ_section_title
;
 Can solvated intermediates inform us about nucleation pathways? The case
 of \b-pABA
;
_journal_name_full CrystEngComm
_journal_paper_doi 10.1039/D0CE00970A
_journal_year 2020
_chemical_formula_moiety 'C7 H6 Cl N O2'
_chemical_formula_sum 'C7 H6 Cl N O2'
_chemical_formula_weight 171.58
_chemical_name_systematic '4-amino-3-chlorobenzoic acid'
_space_group_crystal_system monoclinic
_space_group_IT_number 14
_space_group_name_Hall '-P 2ybc'
_space_group_name_H-M_alt 'P 1 21/c 1'
_atom_sites_solution_hydrogens mixed
_atom_sites_solution_primary direct
_audit_creation_date 2018-10-26
_audit_creation_method
;
Olex2 1.2
(compiled 2018.05.29 svn.r3508 for OlexSys, GUI svn.r5506)
;
_audit_update_record
;
2020-06-15 deposited with the CCDC.	2020-07-29 downloaded from the CCDC.
;
_cell_angle_alpha 90
_cell_angle_beta 95.218(7)
_cell_angle_gamma 90
_cell_formula_units_Z 4
_cell_length_a 3.7229(3)
_cell_length_b 11.1634(8)
_cell_length_c 16.9454(11)
_cell_measurement_reflns_used 2173
_cell_measurement_temperature 150
_cell_measurement_theta_max 28.5220
_cell_measurement_theta_min 4.0670
_cell_volume 701.34(9)
_computing_cell_refinement 'CrysAlisPro 1.171.39.46 (Rigaku OD, 2018)'
_computing_data_collection 'CrysAlisPro 1.171.39.46 (Rigaku OD, 2018)'
_computing_data_reduction 'CrysAlisPro 1.171.39.46 (Rigaku OD, 2018)'
_computing_molecular_graphics 'Olex2 (Dolomanov et al., 2009)'
_computing_publication_material 'Olex2 (Dolomanov et al., 2009)'
_computing_structure_refinement 'ShelXL (Sheldrick, 2015)'
_computing_structure_solution 'ShelXS (Sheldrick, 2008)'
_diffrn_ambient_temperature 150
_diffrn_detector 'CCD plate'
_diffrn_detector_area_resol_mean 5.1636
_diffrn_detector_type Atlas
_diffrn_measured_fraction_theta_full 0.997
_diffrn_measured_fraction_theta_max 0.879
_diffrn_measurement_details
;
List of Runs (angles in degrees, time in seconds):

  # Type    Start    End  Width  t~exp~   \w     \q     \k     \f   Frames
#--------------------------------------------------------------------------
  1  \w     35.00  99.00   1.00    7.50    --   10.40 178.00 -30.00   64
  2  \w    -83.00  14.00   1.00    7.50    --  -11.10 -57.00 -30.00   97
  3  \w    -39.00  56.00   1.00    7.50    --  -11.10  57.00 120.00   95
;
_diffrn_measurement_device 'four-circle diffractometer'
_diffrn_measurement_device_type 'Xcalibur, Atlas'
_diffrn_measurement_method '\w scans'
_diffrn_orient_matrix_type 'CrysAlisPro convention (1999,Acta A55,543-557)'
_diffrn_orient_matrix_UB_11 0.1036907000
_diffrn_orient_matrix_UB_12 -0.0310340000
_diffrn_orient_matrix_UB_13 0.0306965000
_diffrn_orient_matrix_UB_21 -0.0315532000
_diffrn_orient_matrix_UB_22 -0.0546446000
_diffrn_orient_matrix_UB_23 -0.0208126000
_diffrn_orient_matrix_UB_31 0.1578620000
_diffrn_orient_matrix_UB_32 0.0094131000
_diffrn_orient_matrix_UB_33 -0.0196924000
_diffrn_radiation_monochromator graphite
_diffrn_radiation_probe x-ray
_diffrn_radiation_type MoK\a
_diffrn_radiation_wavelength 0.71073
_diffrn_reflns_av_R_equivalents 0.0420
_diffrn_reflns_av_unetI/netI 0.0545
_diffrn_reflns_Laue_measured_fraction_full 0.997
_diffrn_reflns_Laue_measured_fraction_max 0.879
_diffrn_reflns_limit_h_max 4
_diffrn_reflns_limit_h_min -5
_diffrn_reflns_limit_k_max 15
_diffrn_reflns_limit_k_min -14
_diffrn_reflns_limit_l_max 17
_diffrn_reflns_limit_l_min -23
_diffrn_reflns_number 5117
_diffrn_reflns_point_group_measured_fraction_full 0.997
_diffrn_reflns_point_group_measured_fraction_max 0.879
_diffrn_reflns_theta_full 25.242
_diffrn_reflns_theta_max 29.582
_diffrn_reflns_theta_min 3.650
_diffrn_source 'fine-focus sealed X-ray tube'
_diffrn_source_type 'Enhance (Mo) X-ray Source'
_exptl_absorpt_coefficient_mu 0.483
_exptl_absorpt_correction_T_max 1.00000
_exptl_absorpt_correction_T_min 0.35418
_exptl_absorpt_correction_type multi-scan
_exptl_absorpt_process_details
;
CrysAlisPro 1.171.39.46 (Rigaku Oxford Diffraction, 2018)
Empirical absorption correction using spherical harmonics,
 implemented in SCALE3 ABSPACK scaling algorithm.
;
_exptl_crystal_colour 'clear yellow'
_exptl_crystal_colour_lustre clear
_exptl_crystal_colour_primary yellow
_exptl_crystal_density_diffrn 1.625
_exptl_crystal_description plank
_exptl_crystal_F_000 352
_exptl_crystal_recrystallization_method 'Re-crystallisation from solvent: Methanol'
_exptl_crystal_size_max 0.543
_exptl_crystal_size_mid 0.231
_exptl_crystal_size_min 0.102
_refine_diff_density_max 0.314
_refine_diff_density_min -0.336
_refine_diff_density_rms 0.068
_refine_ls_extinction_method none
_refine_ls_goodness_of_fit_ref 1.059
_refine_ls_hydrogen_treatment constr
_refine_ls_matrix_type full
_refine_ls_number_parameters 102
_refine_ls_number_reflns 1728
_refine_ls_number_restraints 0
_refine_ls_restrained_S_all 1.059
_refine_ls_R_factor_all 0.0607
_refine_ls_R_factor_gt 0.0427
_refine_ls_shift/su_max 0.001
_refine_ls_shift/su_mean 0.000
_refine_ls_structure_factor_coef Fsqd
_refine_ls_weighting_details 'w=1/[\s^2^(Fo^2^)+(0.0404P)^2^+0.1433P] where P=(Fo^2^+2Fc^2^)/3'
_refine_ls_weighting_scheme calc
_refine_ls_wR_factor_gt 0.0912
_refine_ls_wR_factor_ref 0.1027
_reflns_Friedel_coverage 0.000
_reflns_number_gt 1342
_reflns_number_total 1728
_reflns_threshold_expression 'I > 2\s(I)'
_cod_data_source_file d0ce00970a2.cif
_cod_data_source_block oacc12
_cod_original_cell_volume 701.34(8)
_cod_database_code 7240981
_shelx_shelxl_version_number 2018/3
_chemical_oxdiff_formula 'C7 O2 N Cl H6'
_shelx_space_group_comment
;
The symmetry employed for this shelxl refinement is uniquely defined
by the following loop, which should always be used as a source of
symmetry information in preference to the above space-group names.
They are only intended as comments.
;
_shelx_estimated_absorpt_t_max 0.952
_shelx_estimated_absorpt_t_min 0.779
_reflns_odcompleteness_completeness 99.61
_reflns_odcompleteness_iscentric 1
_reflns_odcompleteness_theta 26.32
_olex2_refinement_description
;
1. Fixed Uiso
 At 1.2 times of:
  All C(H) groups, All N(H,H) groups
 At 1.5 times of:
  All O(H) groups
2.a Rotating group:
 N1(H1A,H1B)
2.b Aromatic/amide H refined with riding coordinates:
 C2(H2A), C5(H5), C6(H6)
2.c Idealised tetrahedral OH refined as rotating group:
 O2(H2)
;
_olex2_date_sample_data_collection 2018-10-19
_olex2_submission_special_instructions 'No special instructions were received'
_oxdiff_exptl_absorpt_empirical_details
;
Empirical correction (ABSPACK) includes:
- Absorption correction using spherical harmonics
- Frame scaling
;
_oxdiff_exptl_absorpt_empirical_full_max 1.675
_oxdiff_exptl_absorpt_empirical_full_min 0.460

loop_
_space_group_symop_operation_xyz
'x, y, z'
'-x, y+1/2, -z+1/2'
'-x, -y, -z'
'x, -y-1/2, z-1/2'

loop_
_atom_site_label
_atom_site_type_symbol
_atom_site_fract_x
_atom_site_fract_y
_atom_site_fract_z
_atom_site_U_iso_or_equiv
_atom_site_adp_type
_atom_site_occupancy
_atom_site_site_symmetry_order
_atom_site_calc_flag
_atom_site_refinement_flags_posn
_atom_site_refinement_flags_adp
_atom_site_refinement_flags_occupancy
_atom_site_disorder_assembly
_atom_site_disorder_group
Cl1 Cl 0.39931(14) 0.94089(4) 0.09573(3) 0.02610(18) Uani 1 1 d . . . . .
O1 O 0.5085(4) 0.94674(12) 0.40901(8) 0.0321(4) Uani 1 1 d . . . . .
O2 O 0.2973(4) 1.12486(13) 0.44513(8) 0.0332(4) Uani 1 1 d . . . . .
H2 H 0.346468 1.095822 0.490563 0.050 Uiso 1 1 calc GR . . . .
C3 C 0.2944(5) 1.03898(16) 0.17027(11) 0.0188(4) Uani 1 1 d . . . . .
C2 C 0.3740(5) 1.00686(17) 0.24824(11) 0.0194(4) Uani 1 1 d . . . . .
H2A H 0.487790 0.932265 0.260918 0.023 Uiso 1 1 calc R . . . .
C1 C 0.2884(5) 1.08330(17) 0.30861(11) 0.0198(4) Uani 1 1 d . . . . .
N1 N 0.0584(5) 1.18245(16) 0.07173(10) 0.0329(5) Uani 1 1 d . . . . .
H1A H -0.049800 1.249172 0.060041 0.039 Uiso 1 1 d GR . . . .
H1B H 0.099541 1.143898 0.029491 0.039 Uiso 1 1 d GR . . . .
C7 C 0.3739(6) 1.04613(17) 0.39144(12) 0.0239(5) Uani 1 1 d . . . . .
C5 C 0.0513(6) 1.22548(17) 0.21058(12) 0.0233(5) Uani 1 1 d . . . . .
H5 H -0.057606 1.300923 0.198151 0.028 Uiso 1 1 calc R . . . .
C6 C 0.1257(5) 1.19354(17) 0.28863(12) 0.0229(4) Uani 1 1 d . . . . .
H6 H 0.066390 1.246612 0.329304 0.027 Uiso 1 1 calc R . . . .
C4 C 0.1322(5) 1.14937(17) 0.14886(11) 0.0221(4) Uani 1 1 d . . . . .

loop_
_atom_site_aniso_label
_atom_site_aniso_U_11
_atom_site_aniso_U_22
_atom_site_aniso_U_33
_atom_site_aniso_U_23
_atom_site_aniso_U_13
_atom_site_aniso_U_12
Cl1 0.0308(3) 0.0298(3) 0.0180(3) -0.00416(19) 0.0037(2) 0.0000(2)
O1 0.0485(10) 0.0284(8) 0.0184(7) -0.0023(6) -0.0019(7) 0.0109(7)
O2 0.0500(10) 0.0324(8) 0.0167(7) -0.0044(6) 0.0002(7) 0.0100(7)
C3 0.0185(10) 0.0206(9) 0.0176(10) -0.0027(7) 0.0030(8) -0.0043(7)
C2 0.0197(10) 0.0181(9) 0.0204(10) 0.0003(8) 0.0017(8) -0.0034(8)
C1 0.0191(10) 0.0225(10) 0.0178(10) -0.0007(8) 0.0010(8) -0.0032(8)
N1 0.0462(12) 0.0302(10) 0.0207(9) 0.0070(7) -0.0046(9) 0.0004(9)
C7 0.0256(12) 0.0251(11) 0.0208(10) -0.0032(8) 0.0003(9) 0.0002(9)
C5 0.0244(11) 0.0179(10) 0.0273(11) 0.0017(8) 0.0002(9) -0.0009(8)
C6 0.0222(11) 0.0212(10) 0.0253(11) -0.0048(8) 0.0031(9) -0.0019(8)
C4 0.0191(10) 0.0227(10) 0.0237(10) 0.0045(8) -0.0011(8) -0.0052(8)

loop_
_atom_type_symbol
_atom_type_description
_atom_type_scat_dispersion_real
_atom_type_scat_dispersion_imag
_atom_type_scat_source
C C 0.0033 0.0016 'International Tables Vol C Tables 4.2.6.8 and 6.1.1.4'
H H 0.0000 0.0000 'International Tables Vol C Tables 4.2.6.8 and 6.1.1.4'
N N 0.0061 0.0033 'International Tables Vol C Tables 4.2.6.8 and 6.1.1.4'
O O 0.0106 0.0060 'International Tables Vol C Tables 4.2.6.8 and 6.1.1.4'
Cl Cl 0.1484 0.1585 'International Tables Vol C Tables 4.2.6.8 and 6.1.1.4'

loop_
_geom_angle_atom_site_label_1
_geom_angle_atom_site_label_2
_geom_angle_atom_site_label_3
_geom_angle
_geom_angle_site_symmetry_1
_geom_angle_site_symmetry_3
_geom_angle_publ_flag
C2 C3 Cl1 119.32(15) . . ?
C2 C3 C4 121.78(18) . . ?
C4 C3 Cl1 118.90(15) . . ?
C3 C2 C1 120.19(18) . . ?
C2 C1 C7 118.99(17) . . ?
C2 C1 C6 118.98(17) . . ?
C6 C1 C7 122.03(17) . . ?
O1 C7 O2 122.63(18) . . ?
O1 C7 C1 121.89(18) . . ?
O2 C7 C1 115.48(17) . . ?
C6 C5 C4 121.54(18) . . ?
C5 C6 C1 120.41(18) . . ?
N1 C4 C3 122.01(19) . . ?
N1 C4 C5 120.90(18) . . ?
C5 C4 C3 117.09(18) . . ?

loop_
_geom_bond_atom_site_label_1
_geom_bond_atom_site_label_2
_geom_bond_distance
_geom_bond_site_symmetry_2
_geom_bond_publ_flag
Cl1 C3 1.7426(19) . ?
O1 C7 1.242(2) . ?
O2 C7 1.315(2) . ?
C3 C2 1.375(3) . ?
C3 C4 1.405(3) . ?
C2 C1 1.391(3) . ?
C1 C7 1.471(3) . ?
C1 C6 1.400(3) . ?
N1 C4 1.362(3) . ?
C5 C6 1.373(3) . ?
C5 C4 1.401(3) . ?
